data_2005264
loop_
_publ_author_name
'Simon, K.'
'Harmat, V.'
'T\"or\"ok, Z.'
'B\"ocskei, Z.'
'Hermecz, I.'

_publ_section_title
;
 1-Phenyl-2-(propylamino)pentane, a Memory Enhancer
;
_journal_issue 8
_journal_name_full 'Acta Crystallographica Section C'
_journal_page_first 2090
_journal_page_last 2092
_journal_paper_doi 10.1107/S0108270196005148
_journal_volume 52
_journal_year 1996
_chemical_formula_iupac 'C14 H24 N1 1+, Cl 1-'
_chemical_formula_sum 'C14 H24 Cl N'
_chemical_formula_weight 241.79
_chemical_melting_point 407
_chemical_name_systematic
;
1-phenyl-2-(propyl-amino)-penthane
;
_space_group_IT_number 4
_symmetry_cell_setting monoclinic
_symmetry_space_group_name_Hall 'P 2yb'
_symmetry_space_group_name_H-M 'P 1 21 1'
_audit_creation_method SHELXL
_cell_angle_alpha 90
_cell_angle_beta 93.830(1)
_cell_angle_gamma 90
_cell_formula_units_Z 4
_cell_length_a 7.665(1)
_cell_length_b 14.816(1)
_cell_length_c 13.237(1)
_cell_measurement_reflns_used 25
_cell_measurement_temperature 296(2)
_cell_measurement_theta_max 49.80
_cell_measurement_theta_min 41.05
_cell_volume 1499.9(2)
_computing_cell_refinement 'CAD-4 Software'
_computing_data_collection 'CAD-4 Software (Enraf-Nonius, 1989)'
_computing_data_reduction 'CAD-4 Software'
_computing_molecular_graphics 'TEXSAN (Molecular Structure Corporation, 1985, 1992))'
_computing_publication_material SHELXL93
_computing_structure_refinement 'SHELXL93 (Sheldrick, 1993)'
_computing_structure_solution 'SHELXS86 (Sheldrick, 1990)'
_diffrn_ambient_temperature 296(2)
_diffrn_measurement_device 'Enraf-Nonius CAD-4'
_diffrn_measurement_method \w/2\q
_diffrn_radiation_monochromator graphite
_diffrn_radiation_source 'fine-focus sealed tube'
_diffrn_radiation_type CuK\a
_diffrn_radiation_wavelength 1.54180
_diffrn_reflns_av_R_equivalents 0.0000
_diffrn_reflns_av_sigmaI/netI 6.0564
_diffrn_reflns_limit_h_max 9
_diffrn_reflns_limit_h_min 0
_diffrn_reflns_limit_k_max 0
_diffrn_reflns_limit_k_min -18
_diffrn_reflns_limit_l_max 16
_diffrn_reflns_limit_l_min -16
_diffrn_reflns_number 3222
_diffrn_reflns_theta_max 75.04
_diffrn_reflns_theta_min 3.35
_diffrn_standards_decay_% 1.2
_diffrn_standards_interval_count 150
_diffrn_standards_number 3
_exptl_absorpt_coefficient_mu 2.050
_exptl_absorpt_correction_type none
_exptl_crystal_colour transparent
_exptl_crystal_density_diffrn 1.071
_exptl_crystal_density_method 'not measured'
_exptl_crystal_description plate
_exptl_crystal_F_000 528
_exptl_crystal_size_max 0.25
_exptl_crystal_size_mid 0.20
_exptl_crystal_size_min 0.11
_refine_diff_density_max 0.482
_refine_diff_density_min -0.264
_refine_ls_abs_structure_details 'Flack (1983) parameter = 0.00(3)'
_refine_ls_abs_structure_Flack 0.00(3)
_refine_ls_extinction_coef 0.0029(10)
_refine_ls_extinction_method SHELXL93
_refine_ls_goodness_of_fit_all 1.024
_refine_ls_goodness_of_fit_obs 1.207
_refine_ls_hydrogen_treatment refU
_refine_ls_matrix_type full
_refine_ls_number_parameters 295
_refine_ls_number_reflns 3219
_refine_ls_number_restraints 1
_refine_ls_restrained_S_all 1.026
_refine_ls_restrained_S_obs 1.207
_refine_ls_R_factor_all 0.1074
_refine_ls_R_factor_obs 0.0528
_refine_ls_shift/esd_max 0.013
_refine_ls_shift/esd_mean 0.001
_refine_ls_structure_factor_coef Fsqd
_refine_ls_weighting_scheme
;
calc w = 1/[\s^2^(F~o~^2^) + (0.1161P)^2^]
where P = (F~o~^2^ + 2F~c~^2^)/3
;
_refine_ls_wR_factor_all 0.1654
_refine_ls_wR_factor_obs 0.1568
_reflns_number_observed 2186
_reflns_number_total 3222
_reflns_observed_criterion >2sigma(I)
_cod_data_source_file ka1192.cif
_cod_data_source_block mk2
_cod_original_cell_volume 1500.0(2)
_cod_original_sg_symbol_H-M 'P 21'
_cod_original_formula_sum 'C14 H24 Cl1 N1'
_cod_database_code 2005264

loop_
_symmetry_equiv_pos_as_xyz
'x, y, z'
'-x, y+1/2, -z'

loop_
_atom_site_aniso_label
_atom_site_aniso_U_11
_atom_site_aniso_U_22
_atom_site_aniso_U_33
_atom_site_aniso_U_12
_atom_site_aniso_U_13
_atom_site_aniso_U_23
Cl1 0.0501(4) 0.0589(5) 0.0879(7) 0.0008(5) 0.0066(4) -0.0098(6)
N1 0.049(2) 0.059(2) 0.065(2) 0.0048(15) 0.0091(14) 0.001(2)
C1 0.104(4) 0.128(6) 0.086(4) -0.011(4) 0.007(3) -0.019(4)
C2 0.078(3) 0.125(5) 0.063(3) -0.017(3) 0.012(2) -0.006(3)
C3 0.061(2) 0.084(3) 0.056(2) -0.001(2) 0.008(2) -0.004(2)
C4 0.058(2) 0.068(3) 0.061(2) 0.013(2) 0.011(2) 0.009(2)
C5 0.061(2) 0.102(4) 0.060(3) 0.014(3) 0.017(2) 0.005(3)
C6 0.063(2) 0.068(3) 0.061(3) 0.014(2) 0.006(2) 0.005(2)
C7 0.072(3) 0.089(4) 0.089(3) -0.008(3) 0.024(2) -0.015(3)
C8 0.111(5) 0.098(5) 0.106(5) -0.011(4) 0.038(4) 0.014(4)
C9 0.117(5) 0.123(6) 0.067(3) 0.009(5) 0.016(3) 0.021(4)
C10 0.108(4) 0.120(5) 0.059(3) 0.020(4) -0.007(3) 0.001(3)
C11 0.074(3) 0.094(4) 0.066(3) 0.001(3) -0.001(2) 0.000(3)
C12 0.112(4) 0.063(3) 0.113(5) 0.025(3) 0.046(4) 0.020(3)
C13 0.170(8) 0.167(9) 0.161(8) 0.102(7) 0.071(7) 0.102(7)
C14 0.186(10) 0.155(9) 0.193(10) 0.085(9) 0.082(8) 0.085(9)
Cl1' 0.0722(6) 0.0634(6) 0.0855(8) -0.0097(5) 0.0086(5) -0.0010(6)
N1' 0.067(2) 0.049(2) 0.058(2) 0.000(2) 0.001(2) -0.001(2)
C1' 0.159(7) 0.114(6) 0.077(4) 0.033(5) -0.001(4) 0.017(4)
C2' 0.106(4) 0.102(4) 0.071(3) 0.023(4) 0.014(3) 0.008(4)
C3' 0.093(4) 0.072(3) 0.063(2) 0.010(3) -0.002(2) 0.007(3)
C4' 0.081(3) 0.053(2) 0.059(3) 0.007(2) 0.011(2) 0.002(2)
C5' 0.109(4) 0.058(2) 0.059(3) -0.003(2) 0.014(2) -0.002(2)
C6' 0.097(4) 0.051(2) 0.068(3) 0.001(2) 0.006(2) -0.003(2)
C7' 0.079(3) 0.079(4) 0.086(3) 0.002(3) 0.006(3) -0.004(3)
C8' 0.091(4) 0.097(5) 0.102(5) 0.004(3) 0.030(3) 0.006(4)
C9' 0.150(6) 0.098(5) 0.081(4) 0.004(5) 0.045(4) 0.010(4)
C10' 0.139(6) 0.110(5) 0.075(4) -0.013(5) 0.011(4) -0.004(4)
C11' 0.123(5) 0.092(4) 0.065(3) -0.039(4) 0.010(3) -0.006(3)
C12' 0.158(8) 0.112(6) 0.092(5) 0.042(6) 0.013(4) 0.007(4)
C13' 0.113(6) 0.156(9) 0.174(9) -0.036(6) 0.043(6) -0.005(7)
C14' 0.122(6) 0.161(8) 0.123(6) 0.037(6) -0.021(5) 0.046(6)

loop_
_atom_site_label
_atom_site_occupancy
_atom_site_fract_x
_atom_site_fract_y
_atom_site_fract_z
_atom_site_U_iso_or_equiv
_atom_site_thermal_displace_type
_atom_site_calc_flag
_atom_site_refinement_flags
_atom_site_type_symbol
Cl1 1 -0.5676(1) 1.12060(7) 1.02645(9) .0655(3) Uani d . Cl
N1 1 -0.9531(4) 1.1664(3) 1.0732(3) .0575(8) Uani d . N
H1A 1 -0.8409(4) 1.1545(3) 1.0619(3) .059(6) Uiso calc R H
H1B 1 -0.9652(4) 1.2268(3) 1.0737(3) .059(6) Uiso calc R H
C1 1 -01.142(1) 1.1485(6) .8000(5) .106(2) Uani d . C
H1C 1 -01.113(1) 1.1805(6) .7404(5) .27(2) Uiso calc R H
H1D 1 -01.262(1) 1.1608(6) .8130(5) .27(2) Uiso calc R H
H1E 1 -01.128(1) 1.0849(6) .7898(5) .27(2) Uiso calc R H
C2 1 -01.0233(8) 1.1790(5) .8896(4) .088(2) Uani d . C
H2A 1 -01.0368(8) 1.2435(5) .8992(4) .166(9) Uiso calc R H
H2B 1 -0.9026(8) 1.1675(5) .8760(4) .166(9) Uiso calc R H
C3 1 -01.0657(6) 1.1300(4) .9856(3) .067(1) Uani d . C
H3A 1 -01.1880(6) 1.1386(4) .9976(3) .166(9) Uiso calc R H
H3B 1 -01.0447(6) 1.0659(4) .9782(3) .166(9) Uiso calc R H
C4 1 -0.9866(6) 1.1320(3) 1.1754(3) .062(1) Uani d . C
H4 1 -0.9020(6) 1.1616(3) 1.2234(3) .08(1) Uiso calc R H
C5 1 -01.1690(6) 1.1636(4) 1.2017(3) .074(1) Uani d . C
H5A 1 -01.1799(6) 1.2276(4) 1.1870(3) .166(9) Uiso calc R H
H5B 1 -01.2560(6) 1.1323(4) 1.1582(3) .166(9) Uiso calc R H
C6 1 -01.2084(6) 1.1480(3) 1.3109(4) .064(1) Uani d . C
C7 1 -01.3463(7) 1.0945(4) 1.3353(5) .082(2) Uani d . C
H7 1 -01.4163(7) 1.0667(4) 1.2843(5) .14(1) Uiso calc R H
C8 1 -01.380(1) 1.0821(5) 1.4349(6) .104(2) Uani d . C
H8 1 -01.471(1) 1.0443(5) 1.4511(6) .14(1) Uiso calc R H
C9 1 -01.282(1) 1.1250(7) 1.5107(5) .102(2) Uani d . C
H9 1 -01.306(1) 1.1169(7) 1.5780(5) .14(1) Uiso calc R H
C10 1 -01.1491(9) 1.1785(6) 1.4873(4) .096(2) Uani d . C
H10 1 -01.0831(9) 1.2083(6) 1.5385(4) .14(1) Uiso calc R H
C11 1 -01.1100(7) 1.1898(5) 1.3882(4) .078(1) Uani d . C
H11 1 -01.0161(7) 1.2260(5) 1.3732(4) .14(1) Uiso calc R H
C12 1 -0.9539(9) 1.0311(4) 1.1845(5) .094(2) Uani d . C
H12A 1 -0.8648(9) 1.0146(4) 1.1392(5) .166(9) Uiso calc R H
H12B 1 -01.0604(9) .9996(4) 1.1621(5) .166(9) Uiso calc R H
C13 1 -0.896(2) .9990(9) 1.2907(8) .163(5) Uani d . C
H13A 1 -0.798(2) 1.0359(9) 1.3157(8) .166(9) Uiso calc R H
H13B 1 -0.991(2) 1.0102(9) 1.3340(8) .166(9) Uiso calc R H
C14 1 -0.846(2) .9069(8) 1.302(1) .175(5) Uani d . C
H14A 1 -0.813(2) .8946(8) 1.371(1) .27(2) Uiso calc R H
H14B 1 -0.750(2) .8949(8) 1.261(1) .27(2) Uiso calc R H
H14C 1 -0.943(2) .8691(8) 1.280(1) .27(2) Uiso calc R H
Cl1' 1 -0.9633(2) .87549(8) .9270(1) .0736(3) Uani d . Cl
N1' 1 -0.5602(5) .9271(2) .9280(3) .0580(8) Uani d . N
H1'1 1 -0.5767(5) .9824(2) .9538(3) .059(6) Uiso calc R H
H1'2 1 -0.6656(5) .9009(2) .9170(3) .059(6) Uiso calc R H
C1' 1 -0.402(1) .8230(6) 1.1814(5) .117(3) Uani d . C
H1'3 1 -0.448(1) .8260(6) 1.2470(5) .27(2) Uiso calc R H
H1'4 1 -0.286(1) .8484(6) 1.1848(5) .27(2) Uiso calc R H
H1'5 1 -0.397(1) .7611(6) 1.1603(5) .27(2) Uiso calc R H
C2' 1 -0.5212(9) .8765(6) 1.1046(4) .093(2) Uani d . C
H2'1 1 -0.6383(9) .8515(6) 1.1016(4) .166(9) Uiso calc R H
H2'2 1 -0.5277(9) .9390(6) 1.1262(4) .166(9) Uiso calc R H
C3' 1 -0.4514(7) .8723(4) 1.0033(4) .076(1) Uani d . C
H3'1 1 -0.4494(7) .8100(4) .9809(4) .166(9) Uiso calc R H
H3'2 1 -0.3322(7) .8947(4) 1.0074(4) .166(9) Uiso calc R H
C4' 1 -0.4760(7) .9362(3) .8285(4) .064(1) Uani d . C
H4' 1 -0.3567(7) .9561(3) .8483(4) .08(1) Uiso calc R H
C5' 1 -0.4508(8) .8451(4) .7806(4) .075(1) Uani d . C
H5'1 1 -0.5632(8) .8150(4) .7720(4) .166(9) Uiso calc R H
H5'2 1 -0.3755(8) .8088(4) .8262(4) .166(9) Uiso calc R H
C6' 1 -0.3715(7) .8500(3) .6785(4) .072(1) Uani d . C
C7' 1 -0.2116(7) .8866(4) .6684(4) .081(1) Uani d . C
H7' 1 -0.1478(7) .9081(4) .7256(4) .14(1) Uiso calc R H
C8' 1 -0.1411(9) .8926(5) .5754(5) .096(2) Uani d . C
H8' 1 -.0323(9) .9192(5) .5696(5) .14(1) Uiso calc R H
C9' 1 -0.234(1) .8588(6) .4915(6) .108(2) Uani d . C
H9' 1 -0.187(1) .8618(6) .4285(6) .14(1) Uiso calc R H
C10' 1 -0.391(1) .8215(6) .5004(5) .107(2) Uani d . C
H10' 1 -0.454(1) .7981(6) .4438(5) .14(1) Uiso calc R H
C11' 1 -0.460(1) .8179(5) .5940(4) .093(2) Uani d . C
H11' 1 -0.570(1) .7927(5) .5993(4) .14(1) Uiso calc R H
C12' 1 -0.550(1) 1.0115(7) .7657(6) .121(3) Uani d . C
H12C 1 -0.551(1) 1.0656(7) .8069(6) .166(9) Uiso calc R H
H12D 1 -0.475(1) 1.0228(7) .7111(6) .166(9) Uiso calc R H
C13' 1 -0.709(1) .9961(9) .7268(9) .146(4) Uani d . C
H13C 1 -0.789(1) .9918(9) .7802(9) .166(9) Uiso calc R H
H13D 1 -0.713(1) .9396(9) .6895(9) .166(9) Uiso calc R H
C14' 1 -0.769(1) 1.0853(8) .6457(7) .137(3) Uani d . C
H14D 1 -0.885(1) 1.0755(8) .6163(7) .27(2) Uiso calc R H
H14E 1 -0.689(1) 1.0889(8) .5930(7) .27(2) Uiso calc R H
H14F 1 -0.766(1) 1.1408(8) .6833(7) .27(2) Uiso calc R H

loop_
_atom_type_symbol
_atom_type_description
_atom_type_scat_dispersion_real
_atom_type_scat_dispersion_imag
_atom_type_scat_source
Cl Cl 0.3639 0.7018 'International Tables Vol C Tables 4.2.6.8 and 6.1.1.4'
N N 0.0311 0.0180 'International Tables Vol C Tables 4.2.6.8 and 6.1.1.4'
C C 0.0181 0.0091 'International Tables Vol C Tables 4.2.6.8 and 6.1.1.4'
H H 0.0000 0.0000 'International Tables Vol C Tables 4.2.6.8 and 6.1.1.4'

loop_
_geom_angle_atom_site_label_1
_geom_angle_atom_site_label_2
_geom_angle_atom_site_label_3
_geom_angle
_geom_angle_publ_flag
C4 N1 C3 117.2(4) y
C1 C2 C3 111.2(5) ?
N1 C3 C2 109.4(4) ?
N1 C4 C12 111.8(4) ?
N1 C4 C5 108.5(4) ?
C12 C4 C5 115.4(4) ?
C6 C5 C4 114.4(4) ?
C11 C6 C7 118.4(5) ?
C11 C6 C5 120.4(5) ?
C7 C6 C5 121.1(5) ?
C8 C7 C6 120.0(6) ?
C9 C8 C7 120.6(7) ?
C10 C9 C8 119.6(6) ?
C9 C10 C11 120.6(6) ?
C10 C11 C6 120.8(6) ?
C4 C12 C13 114.7(7) ?
C14 C13 C12 117.0(12) ?
C3' N1' C4' 112.2(4) y
C3' C2' C1' 110.0(6) ?
C2' C3' N1' 111.2(5) ?
C12' C4' C5' 119.5(5) ?
C12' C4' N1' 112.8(5) ?
C5' C4' N1' 111.2(4) ?
C4' C5' C6' 113.6(4) ?
C7' C6' C11' 117.8(5) ?
C7' C6' C5' 121.6(5) ?
C11' C6' C5' 120.5(5) ?
C6' C7' C8' 121.6(6) ?
C9' C8' C7' 119.0(6) ?
C10' C9' C8' 120.0(6) ?
C9' C10' C11' 119.7(7) ?
C6' C11' C10' 121.8(6) ?
C13' C12' C4' 113.5(10) ?
C12' C13' C14' 108.0(8) ?

loop_
_geom_bond_atom_site_label_1
_geom_bond_atom_site_label_2
_geom_bond_distance
_geom_bond_publ_flag
N1 C4 1.484(6) y
N1 C3 1.499(6) y
C1 C2 1.517(9) ?
C2 C3 1.517(8) ?
C4 C12 1.519(7) ?
C4 C5 1.536(6) ?
C5 C6 1.514(7) ?
C6 C11 1.377(8) ?
C6 C7 1.377(8) ?
C7 C8 1.374(9) ?
C8 C9 1.373(11) ?
C9 C10 1.341(11) ?
C10 C11 1.376(8) ?
C12 C13 1.521(12) ?
C13 C14 1.42(2) ?
N1' C3' 1.496(6) y
N1' C4' 1.511(6) y
C1' C2' 1.542(10) ?
C2' C3' 1.478(8) ?
C4' C12' 1.482(9) ?
C4' C5' 1.508(7) ?
C5' C6' 1.520(7) ?
C6' C7' 1.355(8) ?
C6' C11' 1.355(8) ?
C7' C8' 1.381(8) ?
C8' C9' 1.373(11) ?
C9' C10' 1.341(12) ?
C10' C11' 1.380(9) ?
C12' C13' 1.312(12) ?
C13' C14' 1.75(2) ?

loop_
_geom_torsion_atom_site_label_1
_geom_torsion_atom_site_label_2
_geom_torsion_atom_site_label_3
_geom_torsion_atom_site_label_4
_geom_torsion
_geom_torsion_publ_flag
C1 C2 C3 N1 -176.5(5) y
C4 N1 C3 C2 174.9(4) y
C3 N1 C4 C12 62.7(6) ?
C3 N1 C4 C5 -65.8(5) y
C12 C4 C5 C6 64.0(7) y
N1 C4 C5 C6 -169.6(5) y
C4 C5 C6 C11 62.3(7) ?
C4 C5 C6 C7 -119.9(6) ?
C11 C6 C7 C8 -1.5(9) ?
C5 C6 C7 C8 -179.4(6) ?
C6 C7 C8 C9 2.1(11) ?
C7 C8 C9 C10 -0.8(13) ?
C8 C9 C10 C11 -1.0(12) ?
C9 C10 C11 C6 1.5(10) ?
C7 C6 C11 C10 -0.3(9) ?
C5 C6 C11 C10 177.6(5) ?
N1 C4 C12 C13 150.9(6) ?
C5 C4 C12 C13 -84.4(8) y
C4 C12 C13 C14 -173.7(9) y
C1' C2' C3' N1' -177.5(6) y
C4' N1' C3' C2' 170.8(5) y
C3' N1' C4' C12' -162.0(6) ?
C3' N1' C4' C5' 60.7(6) y
C12' C4' C5' C6' 44.2(9) y
N1' C4' C5' C6' 178.3(4) y
C4' C5' C6' C7' 60.5(7) ?
C4' C5' C6' C11' -119.3(6) ?
C11' C6' C7' C8' 1.1(9) ?
C5' C6' C7' C8' -178.7(6) ?
C6' C7' C8' C9' -1.5(10) ?
C7' C8' C9' C10' 0.7(12) ?
C8' C9' C10' C11' 0.5(13) ?
C7' C6' C11' C10' 0.2(10) ?
C5' C6' C11' C10' 180.0(7) ?
C9' C10' C11' C6' -1.0(12) ?
C5' C4' C12' C13' 61.9(10) y
N1' C4' C12' C13' -71.5(9) ?
C4' C12' C13' C14' -174.4(6) y

loop_
_cod_related_entry_id
_cod_related_entry_database
_cod_related_entry_code
1 ChemSpider 30652149
